data_2219590
loop_
_publ_author_name
'Singa, Timi P.'
'DiPasquale, Antonio G.'
'Rheingold, Arnold L.'
'Kubiak, Clifford P.'

_publ_section_title
;
 Bis(2,6-dimethylphenyl isocyanide-\k<i>C</i>)gold(I)
 tetrafluoridoborate
;
_journal_coeditor_code HB2785
_journal_issue 10
_journal_name_full 'Acta Crystallographica Section E'
_journal_page_first m1221
_journal_paper_doi 10.1107/S1600536808027116
_journal_volume 64
_journal_year 2008
_chemical_formula_iupac '[Au (C9 H9 N)2] B F4'
_chemical_formula_moiety 'C18 H18 Au N2, B F4'
_chemical_formula_sum 'C18 H18 Au B F4 N2'
_chemical_formula_weight 546.15
_chemical_name_common p2-19_Auiso
_chemical_name_systematic
;
Bis(2,6-dimethylphenyl isocyanide-\kC)gold(I) tetrafluoroborate
;
_space_group_IT_number 14
_symmetry_cell_setting monoclinic
_symmetry_space_group_name_Hall '-P 2yn'
_symmetry_space_group_name_H-M 'P 1 21/n 1'
_atom_sites_solution_hydrogens geom
_atom_sites_solution_primary direct
_atom_sites_solution_secondary difmap
_audit_creation_method SHELXL-97
_cell_angle_alpha 90.00
_cell_angle_beta 105.034(2)
_cell_angle_gamma 90.00
_cell_formula_units_Z 4
_cell_length_a 13.1930(15)
_cell_length_b 10.7840(13)
_cell_length_c 13.6260(15)
_cell_measurement_reflns_used 6164
_cell_measurement_temperature 208(2)
_cell_measurement_theta_max 28.23
_cell_measurement_theta_min 2.47
_cell_volume 1872.3(4)
_computing_cell_refinement 'SAINT (Bruker, 2006)'
_computing_data_collection 'SMART (Bruker, 2003)'
_computing_data_reduction 'SAINT (Bruker, 2006)'
_computing_molecular_graphics 'ORTEP-32 (Farrugia, 1997)'
_computing_publication_material 'WinGX (Farrugia, 1999)'
_computing_structure_refinement 'SHELXL97 (Sheldrick, 2008)'
_computing_structure_solution 'SIR2004 (Burla <i>et al.</i>,  2005)'
_diffrn_ambient_temperature 208(2)
_diffrn_measured_fraction_theta_full 0.998
_diffrn_measured_fraction_theta_max 0.998
_diffrn_measurement_device_type 'Bruker SMART CCD'
_diffrn_measurement_method \w
_diffrn_radiation_monochromator graphite
_diffrn_radiation_source 'fine-focus sealed tube'
_diffrn_radiation_type MoK\a
_diffrn_radiation_wavelength 0.71073
_diffrn_reflns_av_R_equivalents 0.0283
_diffrn_reflns_av_sigmaI/netI 0.0196
_diffrn_reflns_limit_h_max 15
_diffrn_reflns_limit_h_min -15
_diffrn_reflns_limit_k_max 12
_diffrn_reflns_limit_k_min -12
_diffrn_reflns_limit_l_max 16
_diffrn_reflns_limit_l_min -16
_diffrn_reflns_number 18352
_diffrn_reflns_theta_full 25.00
_diffrn_reflns_theta_max 25.02
_diffrn_reflns_theta_min 2.44
_exptl_absorpt_coefficient_mu 7.898
_exptl_absorpt_correction_T_max 0.608
_exptl_absorpt_correction_T_min 0.301
_exptl_absorpt_correction_type multi-scan
_exptl_absorpt_process_details '(SADABS; Bruker, 2003)'
_exptl_crystal_colour colorless
_exptl_crystal_density_diffrn 1.938
_exptl_crystal_density_method 'not measured'
_exptl_crystal_description block
_exptl_crystal_F_000 1040
_exptl_crystal_size_max 0.20
_exptl_crystal_size_mid 0.12
_exptl_crystal_size_min 0.07
_refine_diff_density_max 2.194
_refine_diff_density_min -1.015
_refine_ls_extinction_method none
_refine_ls_goodness_of_fit_ref 1.099
_refine_ls_hydrogen_treatment constr
_refine_ls_matrix_type full
_refine_ls_number_parameters 241
_refine_ls_number_reflns 3302
_refine_ls_number_restraints 0
_refine_ls_restrained_S_all 1.099
_refine_ls_R_factor_all 0.0636
_refine_ls_R_factor_gt 0.0604
_refine_ls_shift/su_max 0.001
_refine_ls_shift/su_mean 0.000
_refine_ls_structure_factor_coef Fsqd
_refine_ls_weighting_details 'calc w=1/[\s^2^(Fo^2^)+(0.1125P)^2^+10.5769P] where P=(Fo^2^+2Fc^2^)/3'
_refine_ls_weighting_scheme calc
_refine_ls_wR_factor_gt 0.1700
_refine_ls_wR_factor_ref 0.1738
_reflns_number_gt 3011
_reflns_number_total 3302
_reflns_threshold_expression I>2\s(I)
_cod_data_source_file hb2785.cif
_cod_data_source_block I
_cod_original_sg_symbol_H-M 'P 21/n'
_cod_database_code 2219590
_cod_database_fobs_code 2219590

loop_
_symmetry_equiv_pos_as_xyz
'x, y, z'
'-x+1/2, y+1/2, -z+1/2'
'-x, -y, -z'
'x-1/2, -y-1/2, z-1/2'

loop_
_atom_site_type_symbol
_atom_site_label
_atom_site_fract_x
_atom_site_fract_y
_atom_site_fract_z
_atom_site_U_iso_or_equiv
_atom_site_adp_type
_atom_site_calc_flag
_atom_site_refinement_flags
_atom_site_occupancy
C C1 0.9280(7) 0.0807(7) 0.3856(6) 0.0336(17) Uani d . 1
C C2 0.8668(5) 0.1409(6) 0.5405(5) 0.0222(13) Uani d . 1
C C3 0.7920(6) 0.0703(7) 0.5708(7) 0.0355(18) Uani d . 1
C C4 0.7599(6) 0.1149(9) 0.6546(6) 0.043(2) Uani d . 1
H H4 0.7089 0.0706 0.6773 0.051 Uiso calc R 1
C C5 0.8002(6) 0.2200(9) 0.7038(6) 0.044(2) Uani d . 1
H H5 0.7760 0.2480 0.7590 0.053 Uiso calc R 1
C C6 0.8765(6) 0.2866(8) 0.6739(6) 0.0399(18) Uani d . 1
H H6 0.9052 0.3579 0.7104 0.048 Uiso calc R 1
C C7 0.9112(5) 0.2494(7) 0.5905(5) 0.0285(14) Uani d . 1
C C8 0.7478(9) -0.0460(10) 0.5127(11) 0.067(3) Uani d . 1
H H8A 0.7995 -0.1119 0.5291 0.101 Uiso calc R 1
H H8B 0.7308 -0.0293 0.4403 0.101 Uiso calc R 1
H H8C 0.6848 -0.0712 0.5315 0.101 Uiso calc R 1
C C9 0.9954(7) 0.3209(9) 0.5590(7) 0.049(2) Uani d . 1
H H9A 1.0151 0.3926 0.6028 0.073 Uiso calc R 1
H H9B 0.9692 0.3481 0.4891 0.073 Uiso calc R 1
H H9C 1.0562 0.2681 0.5647 0.073 Uiso calc R 1
C C10 1.0572(6) 0.0646(6) 0.1430(6) 0.0292(16) Uani d . 1
C C11 1.1341(5) 0.1056(7) -0.0065(5) 0.0229(13) Uani d . 1
C C12 1.2073(5) 0.0216(7) -0.0291(6) 0.0288(15) Uani d . 1
C C13 1.2437(6) 0.0482(8) -0.1132(7) 0.0386(19) Uani d . 1
H H13 1.2922 -0.0052 -0.1311 0.046 Uiso calc R 1
C C14 1.2092(6) 0.1533(8) -0.1714(6) 0.0375(17) Uani d . 1
H H14 1.2359 0.1710 -0.2274 0.045 Uiso calc R 1
C C15 1.1366(6) 0.2318(7) -0.1482(6) 0.0335(16) Uani d . 1
H H15 1.1132 0.3012 -0.1896 0.040 Uiso calc R 1
C C16 1.0972(5) 0.2104(6) -0.0645(5) 0.0268(14) Uani d . 1
C C17 1.2444(8) -0.0907(9) 0.0365(8) 0.050(2) Uani d . 1
H H17A 1.1842 -0.1371 0.0449 0.075 Uiso calc R 1
H H17B 1.2867 -0.0642 0.1025 0.075 Uiso calc R 1
H H17C 1.2863 -0.1430 0.0043 0.075 Uiso calc R 1
C C18 1.0179(6) 0.2961(8) -0.0383(6) 0.0393(17) Uani d . 1
H H18A 1.0034 0.3644 -0.0863 0.059 Uiso calc R 1
H H18B 1.0456 0.3283 0.0299 0.059 Uiso calc R 1
H H18C 0.9535 0.2509 -0.0416 0.059 Uiso calc R 1
B B1 0.9656(9) 0.3821(9) 0.2329(7) 0.044(2) Uani d . 1
N N1 0.9001(5) 0.1048(6) 0.4545(5) 0.0264(12) Uani d . 1
N N2 1.0945(5) 0.0817(6) 0.0764(5) 0.0270(13) Uani d . 1
F F1 0.9014(4) 0.2940(4) 0.1733(4) 0.0481(12) Uani d . 1
F F2 1.0249(6) 0.4422(6) 0.1808(6) 0.075(2) Uani d . 1
F F3 0.9000(8) 0.4761(9) 0.2512(10) 0.128(4) Uani d . 1
F F4 1.0161(12) 0.3331(11) 0.3187(7) 0.190(8) Uani d . 1
Au Au1 0.98971(3) 0.06293(4) 0.26147(3) 0.0551(2) Uani d . 1

loop_
_atom_site_aniso_label
_atom_site_aniso_U_11
_atom_site_aniso_U_22
_atom_site_aniso_U_33
_atom_site_aniso_U_12
_atom_site_aniso_U_13
_atom_site_aniso_U_23
C1 0.041(4) 0.031(4) 0.028(4) -0.002(3) 0.008(3) 0.004(3)
C2 0.018(3) 0.032(3) 0.016(3) 0.000(2) 0.004(2) 0.003(2)
C3 0.028(4) 0.045(5) 0.035(4) -0.007(3) 0.011(3) 0.012(3)
C4 0.019(3) 0.074(6) 0.040(4) 0.009(4) 0.017(3) 0.028(5)
C5 0.036(4) 0.075(6) 0.025(4) 0.023(4) 0.015(3) 0.016(4)
C6 0.044(4) 0.048(5) 0.026(4) 0.006(4) 0.007(3) -0.006(3)
C7 0.026(3) 0.038(4) 0.023(3) -0.006(3) 0.010(3) 0.002(3)
C8 0.063(7) 0.061(6) 0.083(8) -0.039(5) 0.029(6) -0.014(6)
C9 0.046(5) 0.052(5) 0.053(5) -0.030(4) 0.024(4) -0.012(4)
C10 0.022(3) 0.035(4) 0.030(4) 0.005(3) 0.006(3) 0.000(3)
C11 0.018(3) 0.035(3) 0.019(3) -0.004(3) 0.010(2) -0.006(3)
C12 0.020(3) 0.036(4) 0.031(4) 0.006(3) 0.007(3) -0.001(3)
C13 0.028(4) 0.053(5) 0.040(5) 0.004(3) 0.017(3) -0.008(4)
C14 0.032(4) 0.057(5) 0.028(4) -0.004(3) 0.016(3) -0.001(3)
C15 0.035(4) 0.041(4) 0.026(3) -0.005(3) 0.010(3) 0.003(3)
C16 0.021(3) 0.032(3) 0.027(3) -0.001(3) 0.006(3) -0.006(3)
C17 0.045(5) 0.050(5) 0.058(6) 0.020(4) 0.020(4) 0.016(4)
C18 0.039(4) 0.044(4) 0.038(4) 0.010(3) 0.015(3) -0.003(3)
B1 0.071(6) 0.039(5) 0.034(5) -0.022(5) 0.037(5) -0.011(4)
N1 0.031(3) 0.026(3) 0.023(3) 0.000(2) 0.009(2) 0.002(2)
N2 0.022(3) 0.033(3) 0.025(3) -0.001(2) 0.004(3) -0.003(2)
F1 0.052(3) 0.035(2) 0.047(3) 0.000(2) -0.006(2) -0.006(2)
F2 0.083(5) 0.083(5) 0.083(5) -0.011(3) 0.064(4) 0.005(3)
F3 0.130(7) 0.099(6) 0.200(11) -0.054(6) 0.125(8) -0.093(7)
F4 0.266(14) 0.155(9) 0.072(6) -0.145(10) -0.096(8) 0.055(6)
Au1 0.0669(3) 0.0573(3) 0.0455(3) 0.00923(16) 0.0225(2) 0.00368(15)

loop_
_atom_type_symbol
_atom_type_description
_atom_type_scat_dispersion_real
_atom_type_scat_dispersion_imag
_atom_type_scat_source
C C 0.0033 0.0016 'International Tables Vol C Tables 4.2.6.8 and 6.1.1.4'
H H 0.0000 0.0000 'International Tables Vol C Tables 4.2.6.8 and 6.1.1.4'
B B 0.0013 0.0007 'International Tables Vol C Tables 4.2.6.8 and 6.1.1.4'
N N 0.0061 0.0033 'International Tables Vol C Tables 4.2.6.8 and 6.1.1.4'
F F 0.0171 0.0103 'International Tables Vol C Tables 4.2.6.8 and 6.1.1.4'
Au Au -2.0130 8.8020 'International Tables Vol C Tables 4.2.6.8 and 6.1.1.4'

loop_
_geom_angle_atom_site_label_1
_geom_angle_atom_site_label_2
_geom_angle_atom_site_label_3
_geom_angle
N1 C1 Au1 171.2(7)
C3 C2 C7 123.5(7)
C3 C2 N1 119.6(7)
C7 C2 N1 116.9(6)
C2 C3 C4 116.2(7)
C2 C3 C8 120.3(8)
C4 C3 C8 123.5(8)
C5 C4 C3 121.8(7)
C5 C4 H4 119.1
C3 C4 H4 119.1
C4 C5 C6 120.8(7)
C4 C5 H5 119.6
C6 C5 H5 119.6
C5 C6 C7 120.7(8)
C5 C6 H6 119.6
C7 C6 H6 119.6
C6 C7 C2 116.9(6)
C6 C7 C9 120.6(7)
C2 C7 C9 122.4(7)
C3 C8 H8A 109.5
C3 C8 H8B 109.5
H8A C8 H8B 109.5
C3 C8 H8C 109.5
H8A C8 H8C 109.5
H8B C8 H8C 109.5
C7 C9 H9A 109.5
C7 C9 H9B 109.5
H9A C9 H9B 109.5
C7 C9 H9C 109.5
H9A C9 H9C 109.5
H9B C9 H9C 109.5
N2 C10 Au1 171.3(6)
N2 C11 C16 117.5(6)
N2 C11 C12 118.8(6)
C16 C11 C12 123.7(6)
C13 C12 C11 116.8(7)
C13 C12 C17 121.9(7)
C11 C12 C17 121.3(7)
C12 C13 C14 120.6(7)
C12 C13 H13 119.7
C14 C13 H13 119.7
C15 C14 C13 121.0(7)
C15 C14 H14 119.5
C13 C14 H14 119.5
C14 C15 C16 121.2(7)
C14 C15 H15 119.4
C16 C15 H15 119.4
C15 C16 C11 116.7(6)
C15 C16 C18 121.6(7)
C11 C16 C18 121.7(6)
C12 C17 H17A 109.5
C12 C17 H17B 109.5
H17A C17 H17B 109.5
C12 C17 H17C 109.5
H17A C17 H17C 109.5
H17B C17 H17C 109.5
C16 C18 H18A 109.5
C16 C18 H18B 109.5
H18A C18 H18B 109.5
C16 C18 H18C 109.5
H18A C18 H18C 109.5
H18B C18 H18C 109.5
F4 B1 F2 115.9(12)
F4 B1 F1 110.0(8)
F2 B1 F1 111.8(8)
F4 B1 F3 109.4(12)
F2 B1 F3 102.4(8)
F1 B1 F3 106.8(9)
C1 N1 C2 177.2(7)
C10 N2 C11 176.8(7)
C10 Au1 C1 173.7(3)

loop_
_geom_bond_atom_site_label_1
_geom_bond_atom_site_label_2
_geom_bond_distance
_geom_bond_publ_flag
Au1 C1 2.068(9) y
Au1 C10 2.035(8) y
C1 N1 1.124(11) ?
C2 C3 1.391(10) ?
C2 C7 1.403(10) ?
C2 N1 1.409(9) ?
C3 C4 1.403(13) ?
C3 C8 1.517(12) ?
C4 C5 1.353(14) ?
C4 H4 0.9400 ?
C5 C6 1.381(13) ?
C5 H5 0.9400 ?
C6 C7 1.391(11) ?
C6 H6 0.9400 ?
C7 C9 1.503(10) ?
C8 H8A 0.9700 ?
C8 H8B 0.9700 ?
C8 H8C 0.9700 ?
C9 H9A 0.9700 ?
C9 H9B 0.9700 ?
C9 H9C 0.9700 ?
C10 N2 1.154(11) ?
C11 N2 1.387(10) ?
C11 C16 1.392(10) ?
C11 C12 1.414(10) ?
C12 C13 1.382(12) ?
C12 C17 1.510(11) ?
C13 C14 1.390(12) ?
C13 H13 0.9400 ?
C14 C15 1.375(11) ?
C14 H14 0.9400 ?
C15 C16 1.390(10) ?
C15 H15 0.9400 ?
C16 C18 1.507(10) ?
C17 H17A 0.9700 ?
C17 H17B 0.9700 ?
C17 H17C 0.9700 ?
C18 H18A 0.9700 ?
C18 H18B 0.9700 ?
C18 H18C 0.9700 ?
B1 F4 1.299(14) ?
B1 F2 1.351(11) ?
B1 F1 1.386(11) ?
B1 F3 1.397(15) ?
